data_4328404
loop_
_publ_author_name
'Cheng-Yang Yue'
'Xiao-Wu Lei'

_publ_contact_author_address
;
   Department of Chemistry and Chemical Engineering,
   Jining University,
   Qufu, Shandong, 273155, China
;
_publ_contact_author_email leixw@fjirsm.ac.cn
_publ_contact_author_name
;
Xiao-Wu Lei 
;
_publ_section_title
;
 Syntheses and Structures of Sc2Nb4-xSn5, YNb6Sn6, and ErNb6Sn5:
 Exploratory Studies in Ternary Rare-Earth Niobium Stannides
;
_journal_name_full 'Inorganic Chemistry'
_journal_page_first 2461
_journal_page_last 2471
_journal_paper_doi 10.1021/ic202414h
_journal_volume 51
_journal_year 2012
_chemical_formula_sum 'Nb3.63 Sc2 Sn5'
_chemical_formula_weight 1021.10
_chemical_name_systematic
; 
 ? 
;
_space_group_IT_number 72
_symmetry_cell_setting orthorhombic
_symmetry_space_group_name_Hall '-I 2 2c'
_symmetry_space_group_name_H-M 'I b a m'
_atom_sites_solution_primary direct
_atom_sites_solution_secondary difmap
_audit_creation_method SHELXL-97
_cell_angle_alpha 90.00
_cell_angle_beta 90.00
_cell_angle_gamma 90.00
_cell_formula_units_Z 4
_cell_length_a 8.672(3)
_cell_length_b 18.719(6)
_cell_length_c 5.6645(16)
_cell_measurement_temperature 293(2)
_cell_volume 919.5(5)
_computing_cell_refinement 'CrystalClear (Rigaku Corp., 2000)'
_computing_data_collection 'CrystalClear (Rigaku Corp., 2000)'
_computing_data_reduction 'CrystalClear (Rigaku Corp., 2000)'
_computing_structure_refinement 'SHELXL-97 (Sheldrick, 1997)'
_computing_structure_solution 'SHELXS-97 (Sheldrick, 1990)'
_diffrn_ambient_temperature 293(2)
_diffrn_detector_area_resol_mean 14.6306
_diffrn_measured_fraction_theta_full 0.968
_diffrn_measured_fraction_theta_max 0.968
_diffrn_measurement_device_type 'Mercury70 (2x2 bin mode)'
_diffrn_measurement_method CCD_Profile_fitting
_diffrn_radiation_monochromator graphite
_diffrn_radiation_source 'fine-focus sealed tube'
_diffrn_radiation_type MoK\a
_diffrn_radiation_wavelength 0.71073
_diffrn_reflns_av_R_equivalents 0.0181
_diffrn_reflns_av_sigmaI/netI 0.0123
_diffrn_reflns_limit_h_max 11
_diffrn_reflns_limit_h_min -11
_diffrn_reflns_limit_k_max 22
_diffrn_reflns_limit_k_min -24
_diffrn_reflns_limit_l_max 7
_diffrn_reflns_limit_l_min -7
_diffrn_reflns_number 3246
_diffrn_reflns_theta_full 27.48
_diffrn_reflns_theta_max 27.48
_diffrn_reflns_theta_min 2.18
_exptl_absorpt_coefficient_mu 18.963
_exptl_absorpt_correction_T_max 1.0000
_exptl_absorpt_correction_T_min 0.3578
_exptl_absorpt_correction_type multi-scan
_exptl_crystal_colour 'silvery white'
_exptl_crystal_density_diffrn 7.376
_exptl_crystal_description Prism
_exptl_crystal_F_000 1764
_exptl_crystal_size_max 0.2
_exptl_crystal_size_mid 0.2
_exptl_crystal_size_min 0.2
_refine_diff_density_max 0.457
_refine_diff_density_min -0.472
_refine_diff_density_rms 0.114
_refine_ls_extinction_method none
_refine_ls_goodness_of_fit_ref 1.171
_refine_ls_hydrogen_treatment none
_refine_ls_matrix_type full
_refine_ls_number_parameters 34
_refine_ls_number_reflns 568
_refine_ls_number_restraints 0
_refine_ls_restrained_S_all 1.171
_refine_ls_R_factor_all 0.0105
_refine_ls_R_factor_gt 0.0094
_refine_ls_shift/su_max 0.000
_refine_ls_shift/su_mean 0.000
_refine_ls_structure_factor_coef Fsqd
_refine_ls_weighting_details 'calc w=1/[\s^2^(Fo^2^)+(0.0027P)^2^+2.2304P] where P=(Fo^2^+2Fc^2^)/3'
_refine_ls_weighting_scheme calc
_refine_ls_wR_factor_gt 0.0180
_refine_ls_wR_factor_ref 0.0187
_reflns_number_gt 548
_reflns_number_total 568
_reflns_threshold_expression >2sigma(I)
_cod_data_source_file ic202414h_si_002_2.cif
_cod_data_source_block Sc2Nb3.63Sn5
_cod_original_cell_volume 919.6(5)
_cod_database_code 4328404

loop_
_symmetry_equiv_pos_as_xyz
'x, y, z'
'-x, -y, z'
'-x+1/2, y+1/2, -z'
'x+1/2, -y+1/2, -z'
'x+1/2, y+1/2, z+1/2'
'-x+1/2, -y+1/2, z+1/2'
'-x+1, y+1, -z+1/2'
'x+1, -y+1, -z+1/2'
'-x, -y, -z'
'x, y, -z'
'x-1/2, -y-1/2, z'
'-x-1/2, y-1/2, z'
'-x+1/2, -y+1/2, -z+1/2'
'x+1/2, y+1/2, -z+1/2'
'x, -y, z+1/2'
'-x, y, z+1/2'

loop_
_atom_site_label
_atom_site_type_symbol
_atom_site_fract_x
_atom_site_fract_y
_atom_site_fract_z
_atom_site_U_iso_or_equiv
_atom_site_adp_type
_atom_site_occupancy
_atom_site_symmetry_multiplicity
_atom_site_calc_flag
_atom_site_refinement_flags
Sc1 Sc 0.11035(7) 0.35406(3) 0.5000 0.00831(13) Uani 1 2 d S
Nb1 Nb 0.0000 0.189581(15) 0.2500 0.00532(7) Uani 1 2 d S
Nb2 Nb 0.26052(4) 0.433507(18) 0.0000 0.00671(12) Uani 0.8179(14) 2 d SP
Sn1 Sn 0.20161(3) 0.287092(11) 0.0000 0.00619(6) Uani 1 2 d S
Sn2 Sn 0.10240(3) 0.067262(11) 0.0000 0.00688(6) Uani 1 2 d S
Sn3 Sn 0.0000 0.5000 0.2500 0.00775(8) Uani 1 4 d S

loop_
_atom_site_aniso_label
_atom_site_aniso_U_11
_atom_site_aniso_U_22
_atom_site_aniso_U_33
_atom_site_aniso_U_23
_atom_site_aniso_U_13
_atom_site_aniso_U_12
Sc1 0.0076(3) 0.0086(3) 0.0087(3) 0.000 0.000 -0.0010(2)
Nb1 0.00609(14) 0.00499(13) 0.00487(14) 0.000 0.00037(11) 0.000
Nb2 0.0061(2) 0.00586(18) 0.0081(2) 0.000 0.000 -0.00066(12)
Sn1 0.00606(11) 0.00524(10) 0.00725(11) 0.000 0.000 -0.00089(8)
Sn2 0.00676(12) 0.00501(10) 0.00887(12) 0.000 0.000 0.00083(8)
Sn3 0.00797(16) 0.01062(15) 0.00465(15) 0.000 0.000 0.000

loop_
_atom_type_symbol
_atom_type_description
_atom_type_scat_dispersion_real
_atom_type_scat_dispersion_imag
_atom_type_scat_source
Sc Sc 0.2519 0.3716 'International Tables Vol C Tables 4.2.6.8 and 6.1.1.4'
Nb Nb -2.0727 0.6215 'International Tables Vol C Tables 4.2.6.8 and 6.1.1.4'
Sn Sn -0.6537 1.4246 'International Tables Vol C Tables 4.2.6.8 and 6.1.1.4'

loop_
_geom_angle_atom_site_label_1
_geom_angle_atom_site_label_2
_geom_angle_atom_site_label_3
_geom_angle
_geom_angle_site_symmetry_1
_geom_angle_site_symmetry_3
Sn2 Sc1 Sn1 174.27(2) 13 7_445
Sn2 Sc1 Sn1 88.91(3) 13 13
Sn1 Sc1 Sn1 96.82(3) 7_445 13
Sn2 Sc1 Sn1 89.223(17) 13 .
Sn1 Sc1 Sn1 93.428(17) 7_445 .
Sn1 Sc1 Sn1 62.373(14) 13 .
Sn2 Sc1 Sn1 89.223(17) 13 1_556
Sn1 Sc1 Sn1 93.428(17) 7_445 1_556
Sn1 Sc1 Sn1 62.373(14) 13 1_556
Sn1 Sc1 Sn1 124.74(3) . 1_556
Sn2 Sc1 Sn3 79.87(2) 13 9_566
Sn1 Sc1 Sn3 94.99(2) 7_445 9_566
Sn1 Sc1 Sn3 151.329(14) 13 9_566
Sn1 Sc1 Sn3 142.682(15) . 9_566
Sn1 Sc1 Sn3 90.951(18) 1_556 9_566
Sn2 Sc1 Sn3 79.87(2) 13 .
Sn1 Sc1 Sn3 94.99(2) 7_445 .
Sn1 Sc1 Sn3 151.329(13) 13 .
Sn1 Sc1 Sn3 90.951(18) . .
Sn1 Sc1 Sn3 142.682(15) 1_556 .
Sn3 Sc1 Sn3 52.14(2) 9_566 .
Sn2 Sc1 Sc1 118.814(17) 13 7_445
Sn1 Sc1 Sc1 59.47(2) 7_445 7_445
Sn1 Sc1 Sc1 107.102(10) 13 7_445
Sn1 Sc1 Sc1 53.455(18) . 7_445
Sn1 Sc1 Sc1 150.77(2) 1_556 7_445
Sn3 Sc1 Sc1 101.41(2) 9_566 7_445
Sn3 Sc1 Sc1 57.969(12) . 7_445
Sn2 Sc1 Sc1 118.814(17) 13 7_446
Sn1 Sc1 Sc1 59.47(2) 7_445 7_446
Sn1 Sc1 Sc1 107.102(10) 13 7_446
Sn1 Sc1 Sc1 150.77(2) . 7_446
Sn1 Sc1 Sc1 53.455(18) 1_556 7_446
Sn3 Sc1 Sc1 57.969(12) 9_566 7_446
Sn3 Sc1 Sc1 101.41(2) . 7_446
Sc1 Sc1 Sc1 111.90(4) 7_445 7_446
Sn2 Sc1 Nb2 57.063(14) 13 1_556
Sn1 Sc1 Nb2 121.543(14) 7_445 1_556
Sn1 Sc1 Nb2 99.69(2) 13 1_556
Sn1 Sc1 Nb2 143.32(3) . 1_556
Sn1 Sc1 Nb2 49.381(18) 1_556 1_556
Sn3 Sc1 Nb2 52.163(13) 9_566 1_556
Sn3 Sc1 Nb2 96.16(2) . 1_556
Sc1 Sc1 Nb2 152.941(17) 7_445 1_556
Sc1 Sc1 Nb2 62.08(2) 7_446 1_556
Sn2 Sc1 Nb2 57.063(14) 13 .
Sn1 Sc1 Nb2 121.543(14) 7_445 .
Sn1 Sc1 Nb2 99.69(2) 13 .
Sn1 Sc1 Nb2 49.381(18) . .
Sn1 Sc1 Nb2 143.32(3) 1_556 .
Sn3 Sc1 Nb2 96.16(2) 9_566 .
Sn3 Sc1 Nb2 52.163(13) . .
Sc1 Sc1 Nb2 62.08(2) 7_445 .
Sc1 Sc1 Nb2 152.941(17) 7_446 .
Nb2 Sc1 Nb2 110.17(3) 1_556 .
Sn2 Sc1 Nb1 132.758(19) 13 .
Sn1 Sc1 Nb1 52.111(11) 7_445 .
Sn1 Sc1 Nb1 53.04(2) 13 .
Sn1 Sc1 Nb1 50.814(10) . .
Sn1 Sc1 Nb1 94.63(2) 1_556 .
Sn3 Sc1 Nb1 146.85(2) 9_566 .
Sn3 Sc1 Nb1 118.93(2) . .
Sc1 Sc1 Nb1 60.964(12) 7_445 .
Sc1 Sc1 Nb1 100.430(19) 7_446 .
Nb2 Sc1 Nb1 143.970(15) 1_556 .
Nb2 Sc1 Nb1 98.579(19) . .
Nb1 Nb1 Nb1 180.000(11) 10_556 10
Nb1 Nb1 Sn2 119.969(10) 10_556 .
Nb1 Nb1 Sn2 60.031(10) 10 .
Nb1 Nb1 Sn2 60.031(10) 10_556 7_445
Nb1 Nb1 Sn2 119.969(10) 10 7_445
Sn2 Nb1 Sn2 72.26(2) . 7_445
Nb1 Nb1 Sn1 60.740(9) 10_556 7_445
Nb1 Nb1 Sn1 119.260(9) 10 7_445
Sn2 Nb1 Sn1 160.398(9) . 7_445
Sn2 Nb1 Sn1 94.34(2) 7_445 7_445
Nb1 Nb1 Sn1 119.260(9) 10_556 .
Nb1 Nb1 Sn1 60.740(9) 10 .
Sn2 Nb1 Sn1 94.34(2) . .
Sn2 Nb1 Sn1 160.398(9) 7_445 .
Sn1 Nb1 Sn1 101.90(2) 7_445 .
Nb1 Nb1 Sn1 61.648(10) 10_556 13
Nb1 Nb1 Sn1 118.352(10) 10 13
Sn2 Nb1 Sn1 94.798(15) . 13
Sn2 Nb1 Sn1 98.794(14) 7_445 13
Sn1 Nb1 Sn1 101.497(19) 7_445 13
Sn1 Nb1 Sn1 67.430(17) . 13
Nb1 Nb1 Sn1 118.352(10) 10_556 11_565
Nb1 Nb1 Sn1 61.648(10) 10 11_565
Sn2 Nb1 Sn1 98.794(14) . 11_565
Sn2 Nb1 Sn1 94.798(15) 7_445 11_565
Sn1 Nb1 Sn1 67.430(17) 7_445 11_565
Sn1 Nb1 Sn1 101.497(19) . 11_565
Sn1 Nb1 Sn1 163.160(15) 13 11_565
Nb1 Nb1 Sc1 66.287(9) 10_556 .
Nb1 Nb1 Sc1 113.713(9) 10 .
Sn2 Nb1 Sc1 145.277(16) . .
Sn2 Nb1 Sc1 126.186(19) 7_445 .
Sn1 Nb1 Sc1 54.31(2) 7_445 .
Sn1 Nb1 Sc1 58.784(17) . .
Sn1 Nb1 Sc1 56.301(12) 13 .
Sn1 Nb1 Sc1 107.384(17) 11_565 .
Nb1 Nb1 Sc1 113.713(9) 10_556 7_445
Nb1 Nb1 Sc1 66.287(9) 10 7_445
Sn2 Nb1 Sc1 126.186(19) . 7_445
Sn2 Nb1 Sc1 145.277(17) 7_445 7_445
Sn1 Nb1 Sc1 58.784(17) 7_445 7_445
Sn1 Nb1 Sc1 54.31(2) . 7_445
Sn1 Nb1 Sc1 107.384(17) 13 7_445
Sn1 Nb1 Sc1 56.301(12) 11_565 7_445
Sc1 Nb1 Sc1 58.07(2) . 7_445
Sn2 Nb2 Sn1 165.160(17) 3 .
Sn2 Nb2 Sn3 86.97(2) 3 9_565
Sn1 Nb2 Sn3 105.970(17) . 9_565
Sn2 Nb2 Sn3 86.97(2) 3 .
Sn1 Nb2 Sn3 105.970(17) . .
Sn3 Nb2 Sn3 57.534(19) 9_565 .
Sn2 Nb2 Sn2 64.880(14) 3 11_665
Sn1 Nb2 Sn2 100.280(13) . 11_665
Sn3 Nb2 Sn2 140.339(14) 9_565 11_665
Sn3 Nb2 Sn2 140.339(14) . 11_665
Sn2 Nb2 Sn2 80.691(10) 3 13
Sn1 Nb2 Sn2 93.802(9) . 13
Sn3 Nb2 Sn2 137.976(11) 9_565 13
Sn3 Nb2 Sn2 81.685(18) . 13
Sn2 Nb2 Sn2 67.230(11) 11_665 13
Sn2 Nb2 Sn2 80.691(11) 3 13_554
Sn1 Nb2 Sn2 93.802(9) . 13_554
Sn3 Nb2 Sn2 81.685(18) 9_565 13_554
Sn3 Nb2 Sn2 137.976(11) . 13_554
Sn2 Nb2 Sn2 67.230(11) 11_665 13_554
Sn2 Nb2 Sn2 134.46(2) 13 13_554
Sn2 Nb2 Sc1 123.415(13) 3 1_554
Sn1 Nb2 Sc1 60.502(13) . 1_554
Sn3 Nb2 Sc1 59.868(17) 9_565 1_554
Sn3 Nb2 Sc1 106.69(2) . 1_554
Sn2 Nb2 Sc1 112.022(15) 11_665 1_554
Sn2 Nb2 Sc1 154.159(18) 13 1_554
Sn2 Nb2 Sc1 52.252(19) 13_554 1_554
Sn2 Nb2 Sc1 123.415(14) 3 .
Sn1 Nb2 Sc1 60.502(13) . .
Sn3 Nb2 Sc1 106.69(2) 9_565 .
Sn3 Nb2 Sc1 59.868(17) . .
Sn2 Nb2 Sc1 112.022(15) 11_665 .
Sn2 Nb2 Sc1 52.252(19) 13 .
Sn2 Nb2 Sc1 154.159(18) 13_554 .
Sc1 Nb2 Sc1 110.17(3) 1_554 .
Nb2 Sn1 Nb1 136.880(12) . 10
Nb2 Sn1 Nb1 136.880(12) . .
Nb1 Sn1 Nb1 58.521(18) 10 .
Nb2 Sn1 Sc1 75.70(2) . 7_445
Nb1 Sn1 Sc1 73.58(2) 10 7_445
Nb1 Sn1 Sc1 73.58(2) . 7_445
Nb2 Sn1 Nb1 72.365(10) . 13
Nb1 Sn1 Nb1 148.000(11) 10 13
Nb1 Sn1 Nb1 112.570(17) . 13
Sc1 Sn1 Nb1 136.536(18) 7_445 13
Nb2 Sn1 Nb1 72.365(10) . 6_554
Nb1 Sn1 Nb1 112.570(17) 10 6_554
Nb1 Sn1 Nb1 148.000(11) . 6_554
Sc1 Sn1 Nb1 136.536(18) 7_445 6_554
Nb1 Sn1 Nb1 56.70(2) 13 6_554
Nb2 Sn1 Sc1 137.76(2) . 13
Nb1 Sn1 Sc1 77.34(2) 10 13
Nb1 Sn1 Sc1 77.34(2) . 13
Sc1 Sn1 Sc1 146.543(18) 7_445 13
Nb1 Sn1 Sc1 70.660(18) 13 13
Nb1 Sn1 Sc1 70.660(18) 6_554 13
Nb2 Sn1 Sc1 70.116(14) . 1_554
Nb1 Sn1 Sc1 70.40(2) 10 1_554
Nb1 Sn1 Sc1 122.051(19) . 1_554
Sc1 Sn1 Sc1 67.077(16) 7_445 1_554
Nb1 Sn1 Sc1 125.322(15) 13 1_554
Nb1 Sn1 Sc1 74.733(19) 6_554 1_554
Sc1 Sn1 Sc1 117.627(14) 13 1_554
Nb2 Sn1 Sc1 70.116(14) . .
Nb1 Sn1 Sc1 122.051(19) 10 .
Nb1 Sn1 Sc1 70.40(2) . .
Sc1 Sn1 Sc1 67.077(16) 7_445 .
Nb1 Sn1 Sc1 74.733(19) 13 .
Nb1 Sn1 Sc1 125.322(15) 6_554 .
Sc1 Sn1 Sc1 117.627(14) 13 .
Sc1 Sn1 Sc1 124.74(3) 1_554 .
Nb2 Sn1 Sn1 111.784(12) . 13_554
Nb1 Sn1 Sn1 57.522(15) 10 13_554
Nb1 Sn1 Sn1 108.135(19) . 13_554
Sc1 Sn1 Sn1 114.340(11) 7_445 13_554
Nb1 Sn1 Sn1 104.550(18) 13 13_554
Nb1 Sn1 Sn1 55.048(10) 6_554 13_554
Sc1 Sn1 Sn1 60.193(11) 13 13_554
Sc1 Sn1 Sn1 57.43(2) 1_554 13_554
Sc1 Sn1 Sn1 177.755(15) . 13_554
Nb2 Sn1 Sn1 111.784(12) . 13
Nb1 Sn1 Sn1 108.135(19) 10 13
Nb1 Sn1 Sn1 57.522(15) . 13
Sc1 Sn1 Sn1 114.340(11) 7_445 13
Nb1 Sn1 Sn1 55.048(10) 13 13
Nb1 Sn1 Sn1 104.550(18) 6_554 13
Sc1 Sn1 Sn1 60.193(11) 13 13
Sc1 Sn1 Sn1 177.755(15) 1_554 13
Sc1 Sn1 Sn1 57.43(2) . 13
Sn1 Sn1 Sn1 120.38(2) 13_554 13
Nb2 Sn2 Nb1 149.765(10) 3_545 10
Nb2 Sn2 Nb1 149.765(10) 3_545 .
Nb1 Sn2 Nb1 59.94(2) 10 .
Nb2 Sn2 Sc1 95.19(3) 3_545 13
Nb1 Sn2 Sc1 81.87(2) 10 13
Nb1 Sn2 Sc1 81.87(2) . 13
Nb2 Sn2 Nb2 115.120(14) 3_545 11_565
Nb1 Sn2 Nb2 71.981(10) 10 11_565
Nb1 Sn2 Nb2 71.981(10) . 11_565
Sc1 Sn2 Nb2 149.686(19) 13 11_565
Nb2 Sn2 Nb2 80.199(11) 3_545 13
Nb1 Sn2 Nb2 125.847(14) 10 13
Nb1 Sn2 Nb2 70.393(14) . 13
Sc1 Sn2 Nb2 70.685(12) 13 13
Nb2 Sn2 Nb2 112.767(11) 11_565 13
Nb2 Sn2 Nb2 80.199(11) 3_545 13_554
Nb1 Sn2 Nb2 70.393(14) 10 13_554
Nb1 Sn2 Nb2 125.847(14) . 13_554
Sc1 Sn2 Nb2 70.685(12) 13 13_554
Nb2 Sn2 Nb2 112.767(11) 11_565 13_554
Nb2 Sn2 Nb2 134.46(2) 13 13_554
Nb2 Sn2 Sn2 60.60(2) 3_545 9
Nb1 Sn2 Sn2 118.65(2) 10 9
Nb1 Sn2 Sn2 118.65(2) . 9
Sc1 Sn2 Sn2 155.789(17) 13 9
Nb2 Sn2 Sn2 54.525(15) 11_565 9
Nb2 Sn2 Sn2 102.664(11) 13 9
Nb2 Sn2 Sn2 102.664(11) 13_554 9
Sn3 Sn3 Sn3 180.0 9_566 9_565
Sn3 Sn3 Nb2 61.233(10) 9_566 15_565
Sn3 Sn3 Nb2 118.767(10) 9_565 15_565
Sn3 Sn3 Nb2 118.767(10) 9_566 9_565
Sn3 Sn3 Nb2 61.233(10) 9_565 9_565
Nb2 Sn3 Nb2 129.95(2) 15_565 9_565
Sn3 Sn3 Nb2 118.767(10) 9_566 .
Sn3 Sn3 Nb2 61.233(10) 9_565 .
Nb2 Sn3 Nb2 79.69(2) 15_565 .
Nb2 Sn3 Nb2 122.466(19) 9_565 .
Sn3 Sn3 Nb2 61.233(10) 9_566 7_445
Sn3 Sn3 Nb2 118.767(10) 9_565 7_445
Nb2 Sn3 Nb2 122.466(19) 15_565 7_445
Nb2 Sn3 Nb2 79.69(2) 9_565 7_445
Nb2 Sn3 Nb2 129.95(2) . 7_445
Sn3 Sn3 Sc1 63.931(10) 9_566 9_566
Sn3 Sn3 Sc1 116.069(10) 9_565 9_566
Nb2 Sn3 Sc1 70.00(2) 15_565 9_566
Nb2 Sn3 Sc1 67.969(16) 9_565 9_566
Nb2 Sn3 Sc1 142.947(13) . 9_566
Nb2 Sn3 Sc1 85.36(2) 7_445 9_566
Sn3 Sn3 Sc1 116.069(10) 9_566 7_445
Sn3 Sn3 Sc1 63.931(10) 9_565 7_445
Nb2 Sn3 Sc1 142.947(13) 15_565 7_445
Nb2 Sn3 Sc1 85.36(2) 9_565 7_445
Nb2 Sn3 Sc1 70.00(2) . 7_445
Nb2 Sn3 Sc1 67.969(16) 7_445 7_445
Sc1 Sn3 Sc1 145.45(3) 9_566 7_445
Sn3 Sn3 Sc1 116.069(10) 9_566 15_564
Sn3 Sn3 Sc1 63.931(10) 9_565 15_564
Nb2 Sn3 Sc1 67.969(16) 15_565 15_564
Nb2 Sn3 Sc1 70.00(2) 9_565 15_564
Nb2 Sn3 Sc1 85.36(2) . 15_564
Nb2 Sn3 Sc1 142.947(13) 7_445 15_564
Sc1 Sn3 Sc1 64.06(2) 9_566 15_564
Sc1 Sn3 Sc1 127.86(2) 7_445 15_564
Sn3 Sn3 Sc1 63.931(10) 9_566 .
Sn3 Sn3 Sc1 116.069(10) 9_565 .
Nb2 Sn3 Sc1 85.36(2) 15_565 .
Nb2 Sn3 Sc1 142.947(13) 9_565 .
Nb2 Sn3 Sc1 67.969(16) . .
Nb2 Sn3 Sc1 70.00(2) 7_445 .
Sc1 Sn3 Sc1 127.86(2) 9_566 .
Sc1 Sn3 Sc1 64.06(2) 7_445 .
Sc1 Sn3 Sc1 145.45(3) 15_564 .

loop_
_geom_bond_atom_site_label_1
_geom_bond_atom_site_label_2
_geom_bond_distance
_geom_bond_site_symmetry_2
Sc1 Sn2 2.8939(10) 13
Sc1 Sn1 2.9817(10) 7_445
Sc1 Sn1 3.1049(10) 13
Sc1 Sn1 3.1968(8) .
Sc1 Sn1 3.1968(8) 1_556
Sc1 Sn3 3.2225(9) 9_566
Sc1 Sn3 3.2225(9) .
Sc1 Sc1 3.4183(10) 7_445
Sc1 Sc1 3.4183(10) 7_446
Sc1 Nb2 3.4539(8) 1_556
Sc1 Nb2 3.4539(8) .
Sc1 Nb1 3.5214(10) .
Nb1 Nb1 2.8322(8) 10_556
Nb1 Nb1 2.8323(8) 10
Nb1 Sn2 2.8349(7) .
Nb1 Sn2 2.8349(7) 7_445
Nb1 Sn1 2.8973(6) 7_445
Nb1 Sn1 2.8973(6) .
Nb1 Sn1 2.9820(8) 13
Nb1 Sn1 2.9820(8) 11_565
Nb1 Sc1 3.5214(10) 7_445
Nb2 Sn2 2.7716(8) 3
Nb2 Sn1 2.7879(9) .
Nb2 Sn3 2.9426(7) 9_565
Nb2 Sn3 2.9426(7) .
Nb2 Sn2 2.9650(10) 11_665
Nb2 Sn2 3.0717(8) 13
Nb2 Sn2 3.0717(8) 13_554
Nb2 Sc1 3.4539(8) 1_554
Sn1 Nb1 2.8973(6) 10
Sn1 Sc1 2.9817(10) 7_445
Sn1 Nb1 2.9820(8) 13
Sn1 Nb1 2.9820(8) 6_554
Sn1 Sc1 3.1049(10) 13
Sn1 Sc1 3.1968(8) 1_554
Sn1 Sn1 3.2641(8) 13_554
Sn1 Sn1 3.2641(8) 13
Sn2 Nb2 2.7716(8) 3_545
Sn2 Nb1 2.8349(7) 10
Sn2 Sc1 2.8939(10) 13
Sn2 Nb2 2.9650(10) 11_565
Sn2 Nb2 3.0717(8) 13
Sn2 Nb2 3.0717(8) 13_554
Sn2 Sn2 3.0815(8) 9
Sn3 Sn3 2.8322(8) 9_566
Sn3 Sn3 2.8323(8) 9_565
Sn3 Nb2 2.9426(7) 15_565
Sn3 Nb2 2.9426(7) 9_565
Sn3 Nb2 2.9426(7) 7_445
Sn3 Sc1 3.2225(9) 9_566
Sn3 Sc1 3.2225(9) 7_445
Sn3 Sc1 3.2225(9) 15_564
